data_7159476
loop_
_publ_author_name
'Gbubele, Joseph D.'
'Misiaszek, Tomasz'
'Siczek, Mi&#x142;osz'
'Olszewski, Tomasz K.'

_publ_section_title
;
 &#x3b1;-Amido sulphones as useful intermediates in the preparation of
 <i>C</i>-chiral &#x3b1;-aminophosphonates and &#x3b1;-aminophosphonic
 acids.
;
_journal_issue 30
_journal_name_full 'Organic &amp; biomolecular chemistry'
_journal_page_first 6180
_journal_page_last 6191
_journal_paper_doi 10.1039/d3ob00924f
_journal_volume 21
_journal_year 2023
_chemical_absolute_configuration rm
_chemical_formula_moiety 'C46 H42 N O7 P'
_chemical_formula_sum 'C46 H42 N O7 P'
_chemical_formula_weight 751.77
_space_group_crystal_system monoclinic
_space_group_IT_number 3
_space_group_name_Hall 'P 2y'
_space_group_name_H-M_alt 'P 1 2 1'
_atom_sites_solution_hydrogens geom
_audit_creation_method SHELXL-2018/1
_audit_update_record
;
2023-03-14 deposited with the CCDC.	2023-07-10 downloaded from the CCDC.
;
_cell_angle_alpha 90
_cell_angle_beta 98.37(2)
_cell_angle_gamma 90
_cell_formula_units_Z 4
_cell_length_a 10.768(3)
_cell_length_b 11.588(3)
_cell_length_c 31.149(7)
_cell_measurement_reflns_used 29949
_cell_measurement_temperature 100(2)
_cell_measurement_theta_max 73.33
_cell_measurement_theta_min 2.87
_cell_volume 3845.4(17)
_computing_cell_refinement 'CrysAlisPro 1.171.42.42a (Rigaku OD, 2022)'
_computing_data_collection 'CrysAlisPro 1.171.42.42a (Rigaku OD, 2022)'
_computing_data_reduction 'CrysAlisPro 1.171.42.42a (Rigaku OD, 2022)'
_computing_molecular_graphics diamond
_computing_publication_material 'SHELXL-2018/1 (Sheldrick, 2018)'
_computing_structure_refinement 'SHELXL-2018/1 (Sheldrick, 2018)'
_computing_structure_solution 'SHELXS (Sheldrick, 2018)'
_diffrn_ambient_temperature 100(2)
_diffrn_detector 'Hybrid Pixel Array Detector'
_diffrn_detector_area_resol_mean 10.0000
_diffrn_detector_type 'HyPix-Arc 150'
_diffrn_measured_fraction_theta_full 0.999
_diffrn_measured_fraction_theta_max 0.985
_diffrn_measurement_device 'four-circle diffractometer'
_diffrn_measurement_device_type 'XtaLAB Synergy R, DW system, HyPix-Arc 150'
_diffrn_measurement_method \w
_diffrn_radiation_monochromator mirror
_diffrn_radiation_probe x-ray
_diffrn_radiation_type 'Cu K\a'
_diffrn_radiation_wavelength 1.54184
_diffrn_reflns_av_unetI/netI 0.0192
_diffrn_reflns_Laue_measured_fraction_full 0.999
_diffrn_reflns_Laue_measured_fraction_max 0.985
_diffrn_reflns_limit_h_max 13
_diffrn_reflns_limit_h_min -13
_diffrn_reflns_limit_k_max 14
_diffrn_reflns_limit_k_min -14
_diffrn_reflns_limit_l_max 38
_diffrn_reflns_limit_l_min -37
_diffrn_reflns_number 19844
_diffrn_reflns_point_group_measured_fraction_full 0.998
_diffrn_reflns_point_group_measured_fraction_max 0.977
_diffrn_reflns_theta_full 67.684
_diffrn_reflns_theta_max 73.266
_diffrn_reflns_theta_min 2.868
_diffrn_source 'Rotating-anode X-ray tube'
_diffrn_source_type 'Rigaku (Cu) X-ray Source'
_exptl_absorpt_coefficient_mu 1.076
_exptl_absorpt_correction_T_max 1.00000
_exptl_absorpt_correction_T_min 0.93703
_exptl_absorpt_correction_type multi-scan
_exptl_absorpt_process_details
;
CrysAlisPro 1.171.42.42a (Rigaku Oxford Diffraction, 2022)
Empirical absorption correction using spherical harmonics,
implemented in SCALE3 ABSPACK scaling algorithm.
;
_exptl_crystal_colour colourless
_exptl_crystal_density_diffrn 1.299
_exptl_crystal_description plate
_exptl_crystal_F_000 1584
_exptl_crystal_size_max 0.18
_exptl_crystal_size_mid 0.06
_exptl_crystal_size_min 0.01
_refine_diff_density_max 0.532
_refine_diff_density_min -0.320
_refine_diff_density_rms 0.056
_refine_ls_abs_structure_details
;
 Classical Flack method preferred over Parsons because s.u. lower.
;
_refine_ls_abs_structure_Flack 0.044(18)
_refine_ls_extinction_method none
_refine_ls_goodness_of_fit_ref 1.112
_refine_ls_hydrogen_treatment constr
_refine_ls_matrix_type full
_refine_ls_number_parameters 996
_refine_ls_number_reflns 19844
_refine_ls_number_restraints 1
_refine_ls_restrained_S_all 1.112
_refine_ls_R_factor_all 0.0478
_refine_ls_R_factor_gt 0.0463
_refine_ls_shift/su_max 0.000
_refine_ls_shift/su_mean 0.000
_refine_ls_structure_factor_coef Fsqd
_refine_ls_weighting_details 'w=1/[\s^2^(Fo^2^)+(0.0632P)^2^+2.4481P] where P=(Fo^2^+2Fc^2^)/3'
_refine_ls_weighting_scheme calc
_refine_ls_wR_factor_gt 0.1197
_refine_ls_wR_factor_ref 0.1206
_reflns_Friedel_coverage 0.886
_reflns_Friedel_fraction_full 0.998
_reflns_Friedel_fraction_max 0.969
_reflns_number_gt 19308
_reflns_number_total 19844
_reflns_threshold_expression 'I > 2\s(I)'
_cod_data_source_file d3ob00924f2.cif
_cod_data_source_block tom2
_cod_depositor_comments 'Adding full bibliography for 7159475--7159476.cif.'
_cod_original_sg_symbol_H-M 'P 2'
_cod_database_code 7159476
_shelx_shelxl_version_number 2018/1
_shelx_space_group_comment
;
The symmetry employed for this shelxl refinement is uniquely defined
by the following loop, which should always be used as a source of
symmetry information in preference to the above space-group names.
They are only intended as comments.
;
_oxdiff_exptl_absorpt_empirical_full_min 0.793
_oxdiff_exptl_absorpt_empirical_full_max 1.241
_oxdiff_exptl_absorpt_empirical_details
;
Empirical correction (ABSPACK) includes:
- Absorption correction using spherical harmonics
- Frame scaling
;

loop_
_space_group_symop_operation_xyz
'x, y, z'
'-x, y, -z'

loop_
_atom_site_label
_atom_site_type_symbol
_atom_site_fract_x
_atom_site_fract_y
_atom_site_fract_z
_atom_site_U_iso_or_equiv
_atom_site_adp_type
_atom_site_occupancy
_atom_site_site_symmetry_order
_atom_site_calc_flag
_atom_site_refinement_flags_posn
_atom_site_refinement_flags_adp
_atom_site_refinement_flags_occupancy
_atom_site_disorder_assembly
_atom_site_disorder_group
P11 P 0.65757(13) 0.31177(13) 0.44571(4) 0.0172(3) Uani 1 1 d . . . . .
O11 O 0.5222(4) 0.3163(4) 0.44542(12) 0.0243(9) Uani 1 1 d . . . . .
O21 O 0.7143(3) 0.1872(3) 0.43840(10) 0.0196(8) Uani 1 1 d . . . . .
O31 O 0.7115(3) 0.3938(3) 0.41211(10) 0.0169(7) Uani 1 1 d . . . . .
O41 O 0.6943(4) 0.1202(3) 0.32287(11) 0.0221(8) Uani 1 1 d . . . . .
O51 O 0.5997(3) 0.2910(3) 0.30187(10) 0.0179(8) Uani 1 1 d . . . . .
O61 O 0.7976(3) 0.2270(4) 0.59868(11) 0.0238(9) Uani 1 1 d . . . . .
O71 O 0.9421(4) 0.2770(4) 0.55560(11) 0.0244(10) Uani 1 1 d . . . . .
N11 N 0.7343(4) 0.2939(4) 0.53197(14) 0.0203(10) Uani 1 1 d . . . . .
H11 H 0.657568 0.273988 0.535435 0.024 Uiso 1 1 calc R U . . .
C11 C 0.6850(5) 0.1145(5) 0.40000(16) 0.0192(11) Uani 1 1 d . . . . .
C21 C 0.7071(5) 0.1902(5) 0.36133(16) 0.0202(11) Uani 1 1 d . . . . .
H21 H 0.794598 0.221290 0.366855 0.024 Uiso 1 1 calc R U . . .
C31 C 0.6160(5) 0.2908(5) 0.34851(15) 0.0191(11) Uani 1 1 d . . . . .
H31 H 0.533676 0.273415 0.358372 0.023 Uiso 1 1 calc R U . . .
C41 C 0.6626(5) 0.4101(5) 0.36621(16) 0.0163(11) Uani 1 1 d . . . . .
C51 C 0.6649(6) 0.1949(5) 0.28640(17) 0.0252(12) Uani 1 1 d . . . . .
C61 C 0.7841(6) 0.2355(6) 0.27059(18) 0.0276(13) Uani 1 1 d . . . . .
H61A H 0.835243 0.279101 0.293674 0.041 Uiso 1 1 calc R U . . .
H61B H 0.762576 0.285088 0.245107 0.041 Uiso 1 1 calc R U . . .
H61C H 0.831662 0.168514 0.262744 0.041 Uiso 1 1 calc R U . . .
C71 C 0.5753(6) 0.1315(5) 0.25253(17) 0.0289(14) Uani 1 1 d . . . . .
H71A H 0.612246 0.057311 0.246050 0.043 Uiso 1 1 calc R U . . .
H71B H 0.559804 0.177989 0.226023 0.043 Uiso 1 1 calc R U . . .
H71C H 0.495895 0.117950 0.263586 0.043 Uiso 1 1 calc R U . . .
C81 C 0.7601(5) 0.3584(5) 0.49442(15) 0.0185(11) Uani 1 1 d . . . . .
H81 H 0.847752 0.338522 0.490029 0.022 Uiso 1 1 calc R U . . .
C91 C 0.8356(6) 0.2658(5) 0.56161(17) 0.0218(12) Uani 1 1 d . . . . .
C101 C 0.8980(5) 0.1816(5) 0.62998(16) 0.0219(11) Uani 1 1 d . . . . .
H10A H 0.974317 0.229182 0.629908 0.026 Uiso 1 1 calc R U . . .
H10B H 0.917661 0.101743 0.621934 0.026 Uiso 1 1 calc R U . . .
C111 C 0.5534(5) 0.0645(5) 0.39958(17) 0.0195(11) Uani 1 1 d . . . . .
C211 C 0.5144(7) 0.0324(7) 0.43893(19) 0.0379(17) Uani 1 1 d . . . . .
H211 H 0.568626 0.047215 0.465245 0.045 Uiso 1 1 calc R U . . .
C311 C 0.4006(7) -0.0195(6) 0.4408(2) 0.0399(18) Uani 1 1 d . . . . .
H311 H 0.376412 -0.039168 0.468020 0.048 Uiso 1 1 calc R U . . .
C411 C 0.3228(6) -0.0426(6) 0.4033(2) 0.0330(14) Uani 1 1 d . . . . .
H411 H 0.244070 -0.078464 0.404552 0.040 Uiso 1 1 calc R U . . .
C511 C 0.3561(5) -0.0151(5) 0.3640(2) 0.0267(13) Uani 1 1 d . . . . .
H511 H 0.300838 -0.032018 0.338088 0.032 Uiso 1 1 calc R U . . .
C611 C 0.4724(5) 0.0386(5) 0.36174(17) 0.0234(12) Uani 1 1 d . . . . .
H611 H 0.495638 0.057199 0.334291 0.028 Uiso 1 1 calc R U . . .
C121 C 0.7824(5) 0.0175(5) 0.40537(17) 0.0216(12) Uani 1 1 d . . . . .
C221 C 0.8946(5) 0.0290(5) 0.43440(18) 0.0235(12) Uani 1 1 d . . . . .
H221 H 0.907394 0.094759 0.452706 0.028 Uiso 1 1 calc R U . . .
C321 C 0.9865(5) -0.0550(6) 0.4365(2) 0.0312(14) Uani 1 1 d . . . . .
H321 H 1.061719 -0.046789 0.456327 0.037 Uiso 1 1 calc R U . . .
C421 C 0.9693(6) -0.1516(6) 0.4096(2) 0.0335(15) Uani 1 1 d . . . . .
H421 H 1.033097 -0.208658 0.410883 0.040 Uiso 1 1 calc R U . . .
C521 C 0.8593(6) -0.1641(5) 0.3810(2) 0.0336(14) Uani 1 1 d . . . . .
H521 H 0.847602 -0.229962 0.362653 0.040 Uiso 1 1 calc R U . . .
C621 C 0.7660(6) -0.0809(5) 0.37888(18) 0.0286(13) Uani 1 1 d . . . . .
H621 H 0.690359 -0.090632 0.359344 0.034 Uiso 1 1 calc R U . . .
C141 C 0.5587(5) 0.5022(5) 0.36267(17) 0.0200(11) Uani 1 1 d . . . . .
C241 C 0.4489(5) 0.4895(5) 0.33318(17) 0.0211(11) Uani 1 1 d . . . . .
H241 H 0.435844 0.421759 0.315924 0.025 Uiso 1 1 calc R U . . .
C341 C 0.3588(5) 0.5760(5) 0.32913(19) 0.0260(12) Uani 1 1 d . . . . .
H341 H 0.283813 0.567497 0.309177 0.031 Uiso 1 1 calc R U . . .
C441 C 0.3784(6) 0.6744(6) 0.35409(18) 0.0295(13) Uani 1 1 d . . . . .
H441 H 0.315537 0.732488 0.351804 0.035 Uiso 1 1 calc R U . . .
C541 C 0.4903(6) 0.6894(6) 0.38286(18) 0.0315(13) Uani 1 1 d . . . . .
H541 H 0.504685 0.758594 0.399204 0.038 Uiso 1 1 calc R U . . .
C641 C 0.5797(5) 0.6024(5) 0.38719(18) 0.0249(12) Uani 1 1 d . . . . .
H641 H 0.655111 0.611287 0.406904 0.030 Uiso 1 1 calc R U . . .
C151 C 0.7744(5) 0.4577(5) 0.34590(16) 0.0178(11) Uani 1 1 d . . . . .
C251 C 0.7514(5) 0.5136(5) 0.30655(17) 0.0217(11) Uani 1 1 d . . . . .
H251 H 0.667343 0.524655 0.293026 0.026 Uiso 1 1 calc R U . . .
C351 C 0.8506(6) 0.5544(5) 0.28626(19) 0.0289(13) Uani 1 1 d . . . . .
H351 H 0.834123 0.591258 0.258779 0.035 Uiso 1 1 calc R U . . .
C451 C 0.9740(6) 0.5404(6) 0.3068(2) 0.0371(15) Uani 1 1 d . . . . .
H451 H 1.042139 0.568909 0.293677 0.044 Uiso 1 1 calc R U . . .
C551 C 0.9957(6) 0.4845(6) 0.3464(2) 0.0330(15) Uani 1 1 d . . . . .
H551 H 1.079518 0.473675 0.360276 0.040 Uiso 1 1 calc R U . . .
C651 C 0.8971(5) 0.4440(6) 0.36613(18) 0.0264(13) Uani 1 1 d . . . . .
H651 H 0.913404 0.406850 0.393552 0.032 Uiso 1 1 calc R U . . .
C181 C 0.7557(6) 0.4894(5) 0.49962(17) 0.0218(12) Uani 1 1 d . . . . .
C281 C 0.8409(6) 0.5570(6) 0.48235(17) 0.0275(13) Uani 1 1 d . . . . .
H281 H 0.903905 0.521481 0.468443 0.033 Uiso 1 1 calc R U . . .
C381 C 0.8363(7) 0.6764(6) 0.48492(18) 0.0341(16) Uani 1 1 d . . . . .
H381 H 0.895849 0.722382 0.472997 0.041 Uiso 1 1 calc R U . . .
C481 C 0.7442(7) 0.7278(6) 0.5050(2) 0.0403(17) Uani 1 1 d . . . . .
H481 H 0.740192 0.809569 0.506712 0.048 Uiso 1 1 calc R U . . .
C581 C 0.6592(7) 0.6623(6) 0.5223(2) 0.0423(18) Uani 1 1 d . . . . .
H581 H 0.596294 0.698313 0.536131 0.051 Uiso 1 1 calc R U . . .
C681 C 0.6641(6) 0.5422(6) 0.5199(2) 0.0322(14) Uani 1 1 d . . . . .
H681 H 0.604830 0.496590 0.532078 0.039 Uiso 1 1 calc R U . . .
C110 C 0.8604(5) 0.1823(6) 0.67437(16) 0.0236(12) Uani 1 1 d . . . . .
C210 C 0.7735(6) 0.2598(6) 0.68660(19) 0.0313(14) Uani 1 1 d . . . . .
H210 H 0.733376 0.313241 0.665973 0.038 Uiso 1 1 calc R U . . .
C310 C 0.7450(7) 0.2600(7) 0.72828(19) 0.0399(17) Uani 1 1 d . . . . .
H310 H 0.685567 0.313583 0.736196 0.048 Uiso 1 1 calc R U . . .
C410 C 0.8029(6) 0.1819(7) 0.75895(19) 0.0381(16) Uani 1 1 d . . . . .
H410 H 0.784040 0.182219 0.787809 0.046 Uiso 1 1 calc R U . . .
C510 C 0.8872(6) 0.1049(7) 0.74673(19) 0.0363(15) Uani 1 1 d . . . . .
H510 H 0.926876 0.050912 0.767262 0.044 Uiso 1 1 calc R U . . .
C610 C 0.9157(6) 0.1045(6) 0.70477(19) 0.0313(14) Uani 1 1 d . . . . .
H610 H 0.974053 0.049885 0.696833 0.038 Uiso 1 1 calc R U . . .
P12 P 0.20613(12) 0.68803(12) 0.05364(4) 0.0154(3) Uani 1 1 d . . . . .
O12 O 0.0718(3) 0.6896(4) 0.05458(12) 0.0221(8) Uani 1 1 d . . . . .
O22 O 0.2765(3) 0.8092(3) 0.06130(11) 0.0175(7) Uani 1 1 d . . . . .
O32 O 0.2830(3) 0.6015(3) 0.08636(10) 0.0181(8) Uani 1 1 d . . . . .
O42 O 0.3675(4) 0.8704(3) 0.17704(11) 0.0215(8) Uani 1 1 d . . . . .
O52 O 0.2817(3) 0.7037(3) 0.19777(11) 0.0197(8) Uani 1 1 d . . . . .
O62 O 0.2071(3) 0.7792(3) -0.09901(11) 0.0217(8) Uani 1 1 d . . . . .
O72 O 0.3902(3) 0.7249(4) -0.05793(12) 0.0230(9) Uani 1 1 d . . . . .
N12 N 0.2038(4) 0.7085(4) -0.03326(14) 0.0203(10) Uani 1 1 d . . . . .
H12 H 0.124327 0.729144 -0.036414 0.024 Uiso 1 1 calc R U . . .
C12 C 0.2824(5) 0.8818(5) 0.09979(15) 0.0166(10) Uani 1 1 d . . . . .
C22 C 0.3405(5) 0.8041(5) 0.13802(15) 0.0177(10) Uani 1 1 d . . . . .
H22 H 0.420595 0.770406 0.130948 0.021 Uiso 1 1 calc R U . . .
C32 C 0.2568(5) 0.7049(5) 0.15135(15) 0.0167(10) Uani 1 1 d . . . . .
H32 H 0.166638 0.725259 0.142108 0.020 Uiso 1 1 calc R U . . .
C42 C 0.2826(5) 0.5859(5) 0.13277(15) 0.0170(11) Uani 1 1 d . . . . .
C52 C 0.3697(5) 0.7942(5) 0.21331(16) 0.0194(11) Uani 1 1 d . . . . .
C62 C 0.5009(6) 0.7463(6) 0.22715(19) 0.0300(14) Uani 1 1 d . . . . .
H62A H 0.535343 0.718914 0.201537 0.045 Uiso 1 1 calc R U . . .
H62B H 0.496871 0.681957 0.247323 0.045 Uiso 1 1 calc R U . . .
H62C H 0.555100 0.807068 0.241498 0.045 Uiso 1 1 calc R U . . .
C72 C 0.3201(6) 0.8595(5) 0.24921(18) 0.0308(14) Uani 1 1 d . . . . .
H72A H 0.373416 0.926796 0.257361 0.046 Uiso 1 1 calc R U . . .
H72B H 0.320663 0.808888 0.274455 0.046 Uiso 1 1 calc R U . . .
H72C H 0.234049 0.885026 0.239116 0.046 Uiso 1 1 calc R U . . .
C82 C 0.2618(5) 0.6410(5) 0.00440(16) 0.0197(11) Uani 1 1 d . . . . .
H82 H 0.353564 0.659132 0.008186 0.024 Uiso 1 1 calc R U . . .
C92 C 0.2794(5) 0.7372(5) -0.06286(16) 0.0175(11) Uani 1 1 d . . . . .
C102 C 0.2778(6) 0.8197(6) -0.13177(16) 0.0286(13) Uani 1 1 d . . . . .
H102 H 0.349725 0.767444 -0.133391 0.034 Uiso 1 1 calc R U . . .
H103 H 0.311337 0.897665 -0.123954 0.034 Uiso 1 1 calc R U . . .
C112 C 0.1535(5) 0.9351(4) 0.10117(16) 0.0169(10) Uani 1 1 d . . . . .
C212 C 0.0823(6) 0.9667(5) 0.06180(17) 0.0248(13) Uani 1 1 d . . . . .
H212 H 0.113122 0.949592 0.035444 0.030 Uiso 1 1 calc R U . . .
C312 C -0.0309(6) 1.0219(6) 0.06030(19) 0.0295(14) Uani 1 1 d . . . . .
H312 H -0.076566 1.044177 0.033145 0.035 Uiso 1 1 calc R U . . .
C412 C -0.0793(5) 1.0454(5) 0.0986(2) 0.0267(13) Uani 1 1 d . . . . .
H412 H -0.157850 1.083287 0.097841 0.032 Uiso 1 1 calc R U . . .
C512 C -0.0108(5) 1.0125(5) 0.13750(19) 0.0244(12) Uani 1 1 d . . . . .
H512 H -0.043592 1.026878 0.163712 0.029 Uiso 1 1 calc R U . . .
C612 C 0.1054(5) 0.9586(5) 0.13925(16) 0.0208(11) Uani 1 1 d . . . . .
H612 H 0.151796 0.937952 0.166474 0.025 Uiso 1 1 calc R U . . .
C122 C 0.3784(5) 0.9778(4) 0.09397(16) 0.0171(10) Uani 1 1 d . . . . .
C222 C 0.4601(5) 0.9660(5) 0.06365(17) 0.0223(12) Uani 1 1 d . . . . .
H222 H 0.455748 0.900338 0.045243 0.027 Uiso 1 1 calc R U . . .
C322 C 0.5498(5) 1.0533(5) 0.06066(18) 0.0246(12) Uani 1 1 d . . . . .
H322 H 0.606144 1.046118 0.040019 0.029 Uiso 1 1 calc R U . . .
C422 C 0.5567(5) 1.1483(5) 0.08711(18) 0.0276(13) Uani 1 1 d . . . . .
H422 H 0.617984 1.205941 0.084708 0.033 Uiso 1 1 calc R U . . .
C522 C 0.4753(6) 1.1609(5) 0.11727(18) 0.0294(14) Uani 1 1 d . . . . .
H522 H 0.480741 1.226572 0.135700 0.035 Uiso 1 1 calc R U . . .
C622 C 0.3844(6) 1.0754(5) 0.12033(17) 0.0265(13) Uani 1 1 d . . . . .
H622 H 0.326809 1.084219 0.140475 0.032 Uiso 1 1 calc R U . . .
C142 C 0.1835(5) 0.4956(5) 0.13860(16) 0.0180(11) Uani 1 1 d . . . . .
C242 C 0.1039(5) 0.5080(5) 0.16994(18) 0.0233(12) Uani 1 1 d . . . . .
H242 H 0.107480 0.576139 0.187051 0.028 Uiso 1 1 calc R U . . .
C342 C 0.0190(5) 0.4207(5) 0.1762(2) 0.0305(14) Uani 1 1 d . . . . .
H342 H -0.034824 0.429306 0.197578 0.037 Uiso 1 1 calc R U . . .
C442 C 0.0133(6) 0.3225(5) 0.1515(2) 0.0309(13) Uani 1 1 d . . . . .
H442 H -0.045333 0.263677 0.155497 0.037 Uiso 1 1 calc R U . . .
C542 C 0.0925(6) 0.3088(5) 0.12069(19) 0.0302(13) Uani 1 1 d . . . . .
H542 H 0.088910 0.240125 0.103909 0.036 Uiso 1 1 calc R U . . .
C642 C 0.1770(6) 0.3949(5) 0.11423(18) 0.0268(12) Uani 1 1 d . . . . .
H642 H 0.230921 0.384996 0.092941 0.032 Uiso 1 1 calc R U . . .
C152 C 0.4135(5) 0.5367(5) 0.14953(16) 0.0177(11) Uani 1 1 d . . . . .
C252 C 0.4325(5) 0.4791(5) 0.18922(16) 0.0229(12) Uani 1 1 d . . . . .
H252 H 0.364545 0.469058 0.205199 0.027 Uiso 1 1 calc R U . . .
C352 C 0.5498(5) 0.4365(5) 0.20539(18) 0.0265(13) Uani 1 1 d . . . . .
H352 H 0.562553 0.396811 0.232365 0.032 Uiso 1 1 calc R U . . .
C452 C 0.6498(6) 0.4521(6) 0.1818(2) 0.0323(14) Uani 1 1 d . . . . .
H452 H 0.731005 0.424415 0.193187 0.039 Uiso 1 1 calc R U . . .
C552 C 0.6310(5) 0.5072(6) 0.14233(19) 0.0294(14) Uani 1 1 d . . . . .
H552 H 0.698068 0.515395 0.125834 0.035 Uiso 1 1 calc R U . . .
C652 C 0.5134(5) 0.5506(5) 0.12692(18) 0.0237(12) Uani 1 1 d . . . . .
H652 H 0.501113 0.590998 0.100091 0.028 Uiso 1 1 calc R U . . .
C182 C 0.2509(6) 0.5114(5) -0.00167(16) 0.0214(12) Uani 1 1 d . . . . .
C282 C 0.3506(5) 0.4401(6) 0.01536(17) 0.0263(13) Uani 1 1 d . . . . .
H282 H 0.426109 0.473945 0.029409 0.032 Uiso 1 1 calc R U . . .
C382 C 0.3415(6) 0.3216(6) 0.01218(18) 0.0287(14) Uani 1 1 d . . . . .
H382 H 0.410717 0.274553 0.023679 0.034 Uiso 1 1 calc R U . . .
C482 C 0.2330(6) 0.2719(6) -0.0075(2) 0.0356(15) Uani 1 1 d . . . . .
H482 H 0.226281 0.190206 -0.008949 0.043 Uiso 1 1 calc R U . . .
C582 C 0.1317(7) 0.3402(6) -0.0256(2) 0.0441(18) Uani 1 1 d . . . . .
H582 H 0.056957 0.305603 -0.039887 0.053 Uiso 1 1 calc R U . . .
C682 C 0.1421(6) 0.4589(6) -0.0224(2) 0.0334(15) Uani 1 1 d . . . . .
H682 H 0.073402 0.505642 -0.034531 0.040 Uiso 1 1 calc R U . . .
C192 C 0.1967(5) 0.8241(5) -0.17485(16) 0.0205(11) Uani 1 1 d . . . . .
C292 C 0.0872(5) 0.7585(5) -0.18435(17) 0.0236(12) Uani 1 1 d . . . . .
H292 H 0.061285 0.709373 -0.162894 0.028 Uiso 1 1 calc R U . . .
C392 C 0.0169(6) 0.7652(5) -0.22496(18) 0.0242(11) Uani 1 1 d . . . . .
H392 H -0.059621 0.723472 -0.230749 0.029 Uiso 1 1 calc R U . . .
C492 C 0.0558(6) 0.8315(5) -0.25743(18) 0.0260(12) Uani 1 1 d . . . . .
H492 H 0.008290 0.832980 -0.285635 0.031 Uiso 1 1 calc R U . . .
C592 C 0.1652(6) 0.8961(5) -0.24823(17) 0.0251(12) Uani 1 1 d . . . . .
H592 H 0.193047 0.941990 -0.270238 0.030 Uiso 1 1 calc R U . . .
C692 C 0.2336(5) 0.8936(5) -0.20709(18) 0.0242(12) Uani 1 1 d . . . . .
H692 H 0.306716 0.939909 -0.200768 0.029 Uiso 1 1 calc R U . . .

loop_
_atom_site_aniso_label
_atom_site_aniso_U_11
_atom_site_aniso_U_22
_atom_site_aniso_U_33
_atom_site_aniso_U_23
_atom_site_aniso_U_13
_atom_site_aniso_U_12
P11 0.0178(7) 0.0187(8) 0.0146(6) 0.0004(5) 0.0013(5) 0.0004(6)
O11 0.021(2) 0.033(2) 0.0191(19) -0.0011(17) 0.0023(15) 0.0033(19)
O21 0.0230(19) 0.019(2) 0.0161(16) -0.0007(15) -0.0005(14) 0.0013(17)
O31 0.0192(18) 0.0173(19) 0.0137(16) 0.0000(14) 0.0004(13) -0.0021(15)
O41 0.033(2) 0.0140(19) 0.0200(18) 0.0025(14) 0.0055(15) 0.0087(17)
O51 0.0235(19) 0.015(2) 0.0150(16) -0.0014(14) 0.0022(14) 0.0042(15)
O61 0.0189(19) 0.035(2) 0.0171(18) 0.0032(16) 0.0006(15) 0.0005(17)
O71 0.019(2) 0.041(3) 0.0135(17) 0.0011(16) 0.0012(15) -0.0015(19)
N11 0.012(2) 0.028(3) 0.020(2) 0.0021(19) -0.0004(16) -0.0054(19)
C11 0.023(3) 0.015(3) 0.019(2) -0.001(2) 0.001(2) 0.006(2)
C21 0.022(3) 0.019(3) 0.020(2) -0.001(2) 0.002(2) 0.008(2)
C31 0.020(3) 0.020(3) 0.017(2) 0.001(2) 0.0018(19) 0.000(2)
C41 0.015(3) 0.020(3) 0.014(2) 0.0045(19) 0.0021(18) 0.004(2)
C51 0.039(3) 0.020(3) 0.019(2) 0.002(2) 0.009(2) 0.012(3)
C61 0.030(3) 0.031(3) 0.024(3) 0.007(2) 0.011(2) 0.016(3)
C71 0.043(4) 0.025(3) 0.017(3) -0.007(2) 0.000(2) 0.007(3)
C81 0.018(3) 0.025(3) 0.012(2) 0.0015(19) 0.0014(19) -0.004(2)
C91 0.038(4) 0.011(3) 0.017(2) -0.002(2) 0.004(2) -0.005(2)
C101 0.021(3) 0.022(3) 0.021(2) 0.007(2) -0.003(2) 0.004(2)
C111 0.021(3) 0.011(3) 0.027(3) -0.002(2) 0.006(2) 0.001(2)
C211 0.048(4) 0.051(5) 0.017(3) -0.002(3) 0.010(3) -0.013(4)
C311 0.062(5) 0.031(4) 0.032(3) -0.010(3) 0.024(3) -0.025(3)
C411 0.034(3) 0.024(3) 0.044(4) -0.015(3) 0.014(3) -0.001(3)
C511 0.022(3) 0.015(3) 0.041(3) -0.005(2) -0.003(2) -0.001(2)
C611 0.023(3) 0.025(3) 0.021(3) 0.004(2) 0.001(2) 0.005(2)
C121 0.019(3) 0.026(3) 0.022(3) 0.008(2) 0.008(2) 0.007(2)
C221 0.020(3) 0.025(3) 0.026(3) 0.004(2) 0.005(2) -0.004(2)
C321 0.014(3) 0.041(4) 0.037(3) 0.011(3) 0.000(2) -0.004(3)
C421 0.032(3) 0.031(4) 0.040(3) 0.015(3) 0.015(3) 0.013(3)
C521 0.041(4) 0.018(3) 0.043(4) 0.004(2) 0.012(3) 0.007(3)
C621 0.031(3) 0.026(3) 0.028(3) 0.001(2) 0.002(2) 0.012(3)
C141 0.015(3) 0.021(3) 0.024(3) 0.004(2) 0.002(2) 0.003(2)
C241 0.021(3) 0.015(3) 0.027(3) -0.001(2) 0.001(2) 0.005(2)
C341 0.023(3) 0.018(3) 0.035(3) 0.003(2) -0.002(2) 0.006(2)
C441 0.032(3) 0.026(3) 0.031(3) 0.001(2) 0.007(2) 0.010(3)
C541 0.045(4) 0.022(3) 0.029(3) 0.001(3) 0.009(3) 0.005(3)
C641 0.027(3) 0.017(3) 0.030(3) -0.001(2) 0.001(2) 0.002(2)
C151 0.015(3) 0.018(3) 0.021(2) 0.002(2) 0.007(2) 0.001(2)
C251 0.024(3) 0.016(3) 0.025(3) 0.001(2) 0.004(2) -0.004(2)
C351 0.030(3) 0.027(3) 0.030(3) 0.006(2) 0.004(2) -0.002(3)
C451 0.024(3) 0.042(4) 0.045(4) 0.014(3) 0.007(3) -0.002(3)
C551 0.015(3) 0.037(4) 0.045(4) 0.010(3) 0.002(2) 0.000(3)
C651 0.021(3) 0.030(3) 0.028(3) 0.007(2) 0.003(2) -0.003(3)
C181 0.023(3) 0.021(3) 0.020(2) -0.001(2) 0.000(2) -0.003(3)
C281 0.032(3) 0.028(3) 0.022(3) -0.001(2) 0.003(2) -0.007(3)
C381 0.050(4) 0.024(4) 0.029(3) 0.003(2) 0.007(3) -0.011(3)
C481 0.051(5) 0.024(4) 0.046(4) -0.007(3) 0.007(3) -0.009(3)
C581 0.050(5) 0.028(4) 0.054(4) -0.012(3) 0.026(3) -0.004(3)
C681 0.040(4) 0.022(3) 0.036(3) -0.001(3) 0.011(3) -0.003(3)
C110 0.021(3) 0.031(3) 0.017(2) 0.002(2) -0.004(2) -0.008(3)
C210 0.038(4) 0.029(3) 0.027(3) 0.007(2) 0.005(2) 0.008(3)
C310 0.051(4) 0.043(4) 0.025(3) -0.001(3) 0.006(3) 0.004(3)
C410 0.036(3) 0.056(5) 0.021(3) 0.006(3) 0.003(2) -0.002(3)
C510 0.034(4) 0.047(4) 0.026(3) 0.011(3) -0.001(2) -0.002(3)
C610 0.030(3) 0.033(4) 0.028(3) 0.004(3) -0.002(2) -0.005(3)
P12 0.0153(7) 0.0144(7) 0.0161(6) 0.0009(5) 0.0011(5) 0.0000(5)
O12 0.0159(19) 0.029(2) 0.0216(18) 0.0012(16) 0.0021(14) -0.0021(18)
O22 0.0196(19) 0.0145(19) 0.0181(16) -0.0005(14) 0.0013(13) -0.0036(16)
O32 0.0237(19) 0.018(2) 0.0125(16) 0.0038(14) 0.0013(14) 0.0026(16)
O42 0.030(2) 0.022(2) 0.0116(16) 0.0034(15) -0.0023(14) -0.0115(17)
O52 0.025(2) 0.017(2) 0.0157(17) -0.0008(14) 0.0001(14) -0.0048(16)
O62 0.023(2) 0.023(2) 0.0203(18) 0.0086(15) 0.0073(15) 0.0045(16)
O72 0.0149(19) 0.034(3) 0.0192(18) -0.0022(16) 0.0006(14) 0.0084(17)
N12 0.012(2) 0.023(3) 0.025(2) 0.0087(19) 0.0001(17) 0.0005(19)
C12 0.019(3) 0.017(3) 0.012(2) 0.000(2) -0.0012(18) 0.000(2)
C22 0.023(3) 0.013(3) 0.016(2) 0.004(2) -0.0014(19) -0.005(2)
C32 0.019(3) 0.017(3) 0.013(2) 0.0008(19) -0.0006(18) -0.001(2)
C42 0.019(3) 0.016(3) 0.015(2) 0.0006(19) -0.0014(19) 0.002(2)
C52 0.023(3) 0.013(3) 0.020(2) 0.000(2) -0.001(2) -0.013(2)
C62 0.028(3) 0.028(3) 0.029(3) 0.005(2) -0.012(2) -0.005(3)
C72 0.051(4) 0.018(3) 0.022(3) 0.001(2) -0.001(3) -0.013(3)
C82 0.019(3) 0.021(3) 0.019(2) 0.004(2) 0.002(2) 0.001(2)
C92 0.018(3) 0.018(3) 0.016(2) 0.000(2) 0.000(2) -0.001(2)
C102 0.037(3) 0.031(3) 0.019(3) 0.009(2) 0.011(2) -0.003(3)
C112 0.024(3) 0.006(2) 0.021(2) -0.0008(19) 0.003(2) -0.003(2)
C212 0.035(3) 0.019(3) 0.020(3) 0.000(2) 0.002(2) 0.010(3)
C312 0.031(3) 0.029(4) 0.026(3) -0.007(2) -0.008(2) 0.007(3)
C412 0.019(3) 0.015(3) 0.044(3) -0.003(2) 0.000(2) 0.006(2)
C512 0.022(3) 0.017(3) 0.036(3) 0.001(2) 0.010(2) -0.003(2)
C612 0.028(3) 0.013(3) 0.021(2) -0.002(2) 0.002(2) -0.002(2)
C122 0.019(3) 0.010(3) 0.021(2) 0.0059(19) -0.004(2) -0.005(2)
C222 0.026(3) 0.015(3) 0.026(3) 0.007(2) 0.005(2) 0.002(2)
C322 0.020(3) 0.021(3) 0.032(3) 0.007(2) 0.002(2) -0.012(2)
C422 0.022(3) 0.026(3) 0.033(3) 0.010(2) -0.003(2) -0.009(2)
C522 0.037(3) 0.023(3) 0.027(3) -0.001(2) 0.001(2) -0.013(3)
C622 0.035(3) 0.025(3) 0.020(3) 0.000(2) 0.006(2) -0.008(3)
C142 0.023(3) 0.012(3) 0.019(2) 0.002(2) 0.000(2) -0.002(2)
C242 0.017(3) 0.019(3) 0.034(3) -0.001(2) 0.005(2) -0.001(2)
C342 0.024(3) 0.026(3) 0.042(3) 0.004(3) 0.007(3) 0.001(3)
C442 0.027(3) 0.017(3) 0.050(4) 0.006(3) 0.009(3) -0.010(3)
C542 0.035(3) 0.019(3) 0.038(3) -0.008(3) 0.008(2) -0.007(3)
C642 0.030(3) 0.022(3) 0.029(3) -0.001(2) 0.005(2) -0.001(3)
C152 0.018(3) 0.012(3) 0.022(2) 0.0010(19) -0.003(2) -0.002(2)
C252 0.019(3) 0.029(3) 0.018(3) 0.003(2) -0.004(2) -0.001(2)
C352 0.025(3) 0.025(3) 0.027(3) 0.007(2) -0.003(2) 0.006(3)
C452 0.020(3) 0.030(4) 0.045(4) 0.016(3) -0.002(3) 0.009(3)
C552 0.016(3) 0.040(4) 0.033(3) 0.009(3) 0.005(2) 0.007(3)
C652 0.021(3) 0.025(3) 0.026(3) 0.006(2) 0.005(2) -0.001(2)
C182 0.028(3) 0.024(3) 0.011(2) 0.000(2) 0.0011(19) 0.007(3)
C282 0.022(3) 0.030(3) 0.026(3) -0.003(2) 0.000(2) 0.007(3)
C382 0.028(3) 0.025(3) 0.033(3) -0.001(2) 0.002(3) 0.009(3)
C482 0.035(4) 0.013(3) 0.058(4) -0.010(3) 0.005(3) 0.005(3)
C582 0.034(4) 0.031(4) 0.061(4) -0.013(3) -0.013(3) -0.002(3)
C682 0.033(4) 0.021(3) 0.043(3) -0.006(3) -0.008(3) 0.007(3)
C192 0.022(3) 0.020(3) 0.021(2) 0.002(2) 0.006(2) 0.005(2)
C292 0.027(3) 0.022(3) 0.024(3) 0.003(2) 0.010(2) -0.002(2)
C392 0.028(3) 0.017(3) 0.029(3) 0.001(2) 0.008(2) 0.003(2)
C492 0.030(3) 0.025(3) 0.022(3) 0.001(2) 0.002(2) 0.005(2)
C592 0.036(3) 0.019(3) 0.022(3) 0.008(2) 0.009(2) 0.003(3)
C692 0.026(3) 0.017(3) 0.031(3) 0.003(2) 0.008(2) -0.005(2)

loop_
_atom_type_symbol
_atom_type_description
_atom_type_scat_dispersion_real
_atom_type_scat_dispersion_imag
_atom_type_scat_source
C C 0.0181 0.0091 'International Tables Vol C Tables 4.2.6.8 and 6.1.1.4'
H H 0.0000 0.0000 'International Tables Vol C Tables 4.2.6.8 and 6.1.1.4'
N N 0.0311 0.0180 'International Tables Vol C Tables 4.2.6.8 and 6.1.1.4'
O O 0.0492 0.0322 'International Tables Vol C Tables 4.2.6.8 and 6.1.1.4'
P P 0.2955 0.4335 'International Tables Vol C Tables 4.2.6.8 and 6.1.1.4'

loop_
_geom_angle_atom_site_label_1
_geom_angle_atom_site_label_2
_geom_angle_atom_site_label_3
_geom_angle
_geom_angle_site_symmetry_1
_geom_angle_site_symmetry_3
_geom_angle_publ_flag
O11 P11 O31 115.9(2) . . ?
O11 P11 O21 115.8(2) . . ?
O31 P11 O21 105.3(2) . . ?
O11 P11 C81 118.6(2) . . ?
O31 P11 C81 97.8(2) . . ?
O21 P11 C81 100.9(2) . . ?
C11 O21 P11 126.6(3) . . ?
C41 O31 P11 127.5(3) . . ?
C51 O41 C21 107.7(4) . . ?
C51 O51 C31 110.1(4) . . ?
C91 O61 C101 114.0(4) . . ?
C91 N11 C81 116.2(4) . . ?
C91 N11 H11 121.9 . . ?
C81 N11 H11 121.9 . . ?
O21 C11 C111 108.4(4) . . ?
O21 C11 C121 105.7(4) . . ?
C111 C11 C121 110.0(5) . . ?
O21 C11 C21 105.9(4) . . ?
C111 C11 C21 117.3(4) . . ?
C121 C11 C21 108.8(4) . . ?
O41 C21 C11 108.9(5) . . ?
O41 C21 C31 103.4(4) . . ?
C11 C21 C31 118.0(4) . . ?
O41 C21 H21 108.7 . . ?
C11 C21 H21 108.7 . . ?
C31 C21 H21 108.7 . . ?
O51 C31 C21 104.1(4) . . ?
O51 C31 C41 110.2(4) . . ?
C21 C31 C41 115.1(4) . . ?
O51 C31 H31 109.1 . . ?
C21 C31 H31 109.1 . . ?
C41 C31 H31 109.1 . . ?
O31 C41 C141 108.3(4) . . ?
O31 C41 C151 104.8(4) . . ?
C141 C41 C151 109.0(4) . . ?
O31 C41 C31 106.6(4) . . ?
C141 C41 C31 113.6(4) . . ?
C151 C41 C31 114.0(4) . . ?
O41 C51 O51 105.4(4) . . ?
O41 C51 C71 107.8(5) . . ?
O51 C51 C71 108.5(5) . . ?
O41 C51 C61 110.3(5) . . ?
O51 C51 C61 110.3(5) . . ?
C71 C51 C61 114.1(5) . . ?
C51 C61 H61A 109.5 . . ?
C51 C61 H61B 109.5 . . ?
H61A C61 H61B 109.5 . . ?
C51 C61 H61C 109.5 . . ?
H61A C61 H61C 109.5 . . ?
H61B C61 H61C 109.5 . . ?
C51 C71 H71A 109.5 . . ?
C51 C71 H71B 109.5 . . ?
H71A C71 H71B 109.5 . . ?
C51 C71 H71C 109.5 . . ?
H71A C71 H71C 109.5 . . ?
H71B C71 H71C 109.5 . . ?
N11 C81 C181 114.5(4) . . ?
N11 C81 P11 110.8(4) . . ?
C181 C81 P11 111.0(4) . . ?
N11 C81 H81 106.7 . . ?
C181 C81 H81 106.7 . . ?
P11 C81 H81 106.7 . . ?
O71 C91 O61 125.8(5) . . ?
O71 C91 N11 124.0(5) . . ?
O61 C91 N11 110.2(5) . . ?
O61 C101 C110 110.2(4) . . ?
O61 C101 H10A 109.6 . . ?
C110 C101 H10A 109.6 . . ?
O61 C101 H10B 109.6 . . ?
C110 C101 H10B 109.6 . . ?
H10A C101 H10B 108.1 . . ?
C611 C111 C211 116.9(5) . . ?
C611 C111 C11 123.7(5) . . ?
C211 C111 C11 119.2(5) . . ?
C311 C211 C111 122.4(6) . . ?
C311 C211 H211 118.8 . . ?
C111 C211 H211 118.8 . . ?
C411 C311 C211 119.4(6) . . ?
C411 C311 H311 120.3 . . ?
C211 C311 H311 120.3 . . ?
C311 C411 C511 121.1(6) . . ?
C311 C411 H411 119.5 . . ?
C511 C411 H411 119.5 . . ?
C411 C511 C611 120.0(5) . . ?
C411 C511 H511 120.0 . . ?
C611 C511 H511 120.0 . . ?
C111 C611 C511 120.3(5) . . ?
C111 C611 H611 119.8 . . ?
C511 C611 H611 119.8 . . ?
C621 C121 C221 118.5(5) . . ?
C621 C121 C11 120.5(5) . . ?
C221 C121 C11 120.8(5) . . ?
C321 C221 C121 120.4(6) . . ?
C321 C221 H221 119.8 . . ?
C121 C221 H221 119.8 . . ?
C221 C321 C421 120.4(6) . . ?
C221 C321 H321 119.8 . . ?
C421 C321 H321 119.8 . . ?
C521 C421 C321 119.8(6) . . ?
C521 C421 H421 120.1 . . ?
C321 C421 H421 120.1 . . ?
C421 C521 C621 120.3(6) . . ?
C421 C521 H521 119.9 . . ?
C621 C521 H521 119.9 . . ?
C521 C621 C121 120.6(6) . . ?
C521 C621 H621 119.7 . . ?
C121 C621 H621 119.7 . . ?
C641 C141 C241 120.3(5) . . ?
C641 C141 C41 118.8(5) . . ?
C241 C141 C41 120.8(5) . . ?
C341 C241 C141 119.8(5) . . ?
C341 C241 H241 120.1 . . ?
C141 C241 H241 120.1 . . ?
C441 C341 C241 119.9(5) . . ?
C441 C341 H341 120.0 . . ?
C241 C341 H341 120.0 . . ?
C341 C441 C541 120.6(6) . . ?
C341 C441 H441 119.7 . . ?
C541 C441 H441 119.7 . . ?
C641 C541 C441 119.4(6) . . ?
C641 C541 H541 120.3 . . ?
C441 C541 H541 120.3 . . ?
C541 C641 C141 119.9(5) . . ?
C541 C641 H641 120.0 . . ?
C141 C641 H641 120.0 . . ?
C251 C151 C651 119.6(5) . . ?
C251 C151 C41 118.9(5) . . ?
C651 C151 C41 121.4(5) . . ?
C151 C251 C351 120.7(5) . . ?
C151 C251 H251 119.6 . . ?
C351 C251 H251 119.6 . . ?
C451 C351 C251 119.4(6) . . ?
C451 C351 H351 120.3 . . ?
C251 C351 H351 120.3 . . ?
C551 C451 C351 119.3(6) . . ?
C551 C451 H451 120.4 . . ?
C351 C451 H451 120.4 . . ?
C451 C551 C651 120.9(6) . . ?
C451 C551 H551 119.6 . . ?
C651 C551 H551 119.6 . . ?
C551 C651 C151 120.1(5) . . ?
C551 C651 H651 119.9 . . ?
C151 C651 H651 119.9 . . ?
C281 C181 C681 119.0(6) . . ?
C281 C181 C81 119.5(5) . . ?
C681 C181 C81 121.4(5) . . ?
C181 C281 C381 121.0(6) . . ?
C181 C281 H281 119.5 . . ?
C381 C281 H281 119.5 . . ?
C481 C381 C281 119.4(6) . . ?
C481 C381 H381 120.3 . . ?
C281 C381 H381 120.3 . . ?
C581 C481 C381 120.5(7) . . ?
C581 C481 H481 119.8 . . ?
C381 C481 H481 119.8 . . ?
C481 C581 C681 120.1(7) . . ?
C481 C581 H581 119.9 . . ?
C681 C581 H581 119.9 . . ?
C181 C681 C581 120.0(6) . . ?
C181 C681 H681 120.0 . . ?
C581 C681 H681 120.0 . . ?
C610 C110 C210 118.4(5) . . ?
C610 C110 C101 118.9(6) . . ?
C210 C110 C101 122.7(5) . . ?
C310 C210 C110 120.7(6) . . ?
C310 C210 H210 119.6 . . ?
C110 C210 H210 119.6 . . ?
C210 C310 C410 120.4(7) . . ?
C210 C310 H310 119.8 . . ?
C410 C310 H310 119.8 . . ?
C510 C410 C310 118.8(6) . . ?
C510 C410 H410 120.6 . . ?
C310 C410 H410 120.6 . . ?
C410 C510 C610 120.8(6) . . ?
C410 C510 H510 119.6 . . ?
C610 C510 H510 119.6 . . ?
C110 C610 C510 120.9(7) . . ?
C110 C610 H610 119.5 . . ?
C510 C610 H610 119.5 . . ?
O12 P12 O32 115.2(2) . . ?
O12 P12 O22 116.0(2) . . ?
O32 P12 O22 105.7(2) . . ?
O12 P12 C82 118.4(2) . . ?
O32 P12 C82 98.6(2) . . ?
O22 P12 C82 100.5(2) . . ?
C12 O22 P12 126.4(3) . . ?
C42 O32 P12 130.0(3) . . ?
C52 O42 C22 108.5(4) . . ?
C32 O52 C52 110.4(4) . . ?
C92 O62 C102 114.0(4) . . ?
C92 N12 C82 116.4(4) . . ?
C92 N12 H12 121.8 . . ?
C82 N12 H12 121.8 . . ?
O22 C12 C112 109.0(4) . . ?
O22 C12 C122 105.6(4) . . ?
C112 C12 C122 109.8(5) . . ?
O22 C12 C22 105.1(4) . . ?
C112 C12 C22 118.7(4) . . ?
C122 C12 C22 107.8(4) . . ?
O42 C22 C12 110.5(4) . . ?
O42 C22 C32 102.9(4) . . ?
C12 C22 C32 116.7(4) . . ?
O42 C22 H22 108.8 . . ?
C12 C22 H22 108.8 . . ?
C32 C22 H22 108.8 . . ?
O52 C32 C42 110.8(4) . . ?
O52 C32 C22 104.2(4) . . ?
C42 C32 C22 114.8(4) . . ?
O52 C32 H32 108.9 . . ?
C42 C32 H32 108.9 . . ?
C22 C32 H32 108.9 . . ?
O32 C42 C142 107.9(4) . . ?
O32 C42 C32 106.8(4) . . ?
C142 C42 C32 113.8(4) . . ?
O32 C42 C152 104.3(4) . . ?
C142 C42 C152 109.1(4) . . ?
C32 C42 C152 114.3(4) . . ?
O42 C52 O52 104.4(4) . . ?
O42 C52 C72 108.0(5) . . ?
O52 C52 C72 109.0(4) . . ?
O42 C52 C62 110.9(5) . . ?
O52 C52 C62 111.4(5) . . ?
C72 C52 C62 112.8(5) . . ?
C52 C62 H62A 109.5 . . ?
C52 C62 H62B 109.5 . . ?
H62A C62 H62B 109.5 . . ?
C52 C62 H62C 109.5 . . ?
H62A C62 H62C 109.5 . . ?
H62B C62 H62C 109.5 . . ?
C52 C72 H72A 109.5 . . ?
C52 C72 H72B 109.5 . . ?
H72A C72 H72B 109.5 . . ?
C52 C72 H72C 109.5 . . ?
H72A C72 H72C 109.5 . . ?
H72B C72 H72C 109.5 . . ?
N12 C82 C182 114.3(5) . . ?
N12 C82 P12 111.2(4) . . ?
C182 C82 P12 112.0(4) . . ?
N12 C82 H82 106.3 . . ?
C182 C82 H82 106.3 . . ?
P12 C82 H82 106.3 . . ?
O72 C92 N12 124.9(5) . . ?
O72 C92 O62 126.2(5) . . ?
N12 C92 O62 108.8(4) . . ?
O62 C102 C192 110.4(5) . . ?
O62 C102 H102 109.6 . . ?
C192 C102 H102 109.6 . . ?
O62 C102 H103 109.6 . . ?
C192 C102 H103 109.6 . . ?
H102 C102 H103 108.1 . . ?
C612 C112 C212 118.3(5) . . ?
C612 C112 C12 123.9(5) . . ?
C212 C112 C12 117.8(5) . . ?
C312 C212 C112 121.5(5) . . ?
C312 C212 H212 119.2 . . ?
C112 C212 H212 119.2 . . ?
C212 C312 C412 120.1(5) . . ?
C212 C312 H312 119.9 . . ?
C412 C312 H312 119.9 . . ?
C512 C412 C312 118.6(5) . . ?
C512 C412 H412 120.7 . . ?
C312 C412 H412 120.7 . . ?
C412 C512 C612 121.4(5) . . ?
C412 C512 H512 119.3 . . ?
C612 C512 H512 119.3 . . ?
C112 C612 C512 119.9(5) . . ?
C112 C612 H612 120.0 . . ?
C512 C612 H612 120.0 . . ?
C222 C122 C622 120.1(5) . . ?
C222 C122 C12 120.6(5) . . ?
C622 C122 C12 119.3(5) . . ?
C122 C222 C322 118.8(5) . . ?
C122 C222 H222 120.6 . . ?
C322 C222 H222 120.6 . . ?
C422 C322 C222 120.9(6) . . ?
C422 C322 H322 119.5 . . ?
C222 C322 H322 119.5 . . ?
C322 C422 C522 120.6(5) . . ?
C322 C422 H422 119.7 . . ?
C522 C422 H422 119.7 . . ?
C422 C522 C622 119.2(6) . . ?
C422 C522 H522 120.4 . . ?
C622 C522 H522 120.4 . . ?
C122 C622 C522 120.3(5) . . ?
C122 C622 H622 119.8 . . ?
C522 C622 H622 119.8 . . ?
C642 C142 C242 118.8(5) . . ?
C642 C142 C42 119.5(5) . . ?
C242 C142 C42 121.6(5) . . ?
C342 C242 C142 120.2(5) . . ?
C342 C242 H242 119.9 . . ?
C142 C242 H242 119.9 . . ?
C442 C342 C242 120.0(6) . . ?
C442 C342 H342 120.0 . . ?
C242 C342 H342 120.0 . . ?
C342 C442 C542 120.2(6) . . ?
C342 C442 H442 119.9 . . ?
C542 C442 H442 119.9 . . ?
C442 C542 C642 120.2(6) . . ?
C442 C542 H542 119.9 . . ?
C642 C542 H542 119.9 . . ?
C542 C642 C142 120.5(5) . . ?
C542 C642 H642 119.7 . . ?
C142 C642 H642 119.7 . . ?
C652 C152 C252 119.0(5) . . ?
C652 C152 C42 121.8(5) . . ?
C252 C152 C42 119.1(5) . . ?
C352 C252 C152 120.2(5) . . ?
C352 C252 H252 119.9 . . ?
C152 C252 H252 119.9 . . ?
C252 C352 C452 119.7(5) . . ?
C252 C352 H352 120.2 . . ?
C452 C352 H352 120.2 . . ?
C552 C452 C352 120.3(5) . . ?
C552 C452 H452 119.8 . . ?
C352 C452 H452 119.8 . . ?
C452 C552 C652 119.2(6) . . ?
C452 C552 H552 120.4 . . ?
C652 C552 H552 120.4 . . ?
C152 C652 C552 121.6(5) . . ?
C152 C652 H652 119.2 . . ?
C552 C652 H652 119.2 . . ?
C682 C182 C282 117.8(6) . . ?
C682 C182 C82 122.4(5) . . ?
C282 C182 C82 119.8(6) . . ?
C382 C282 C182 121.3(6) . . ?
C382 C282 H282 119.4 . . ?
C182 C282 H282 119.4 . . ?
C482 C382 C282 119.9(6) . . ?
C482 C382 H382 120.0 . . ?
C282 C382 H382 120.0 . . ?
C382 C482 C582 120.6(6) . . ?
C382 C482 H482 119.7 . . ?
C582 C482 H482 119.7 . . ?
C682 C582 C482 118.9(6) . . ?
C682 C582 H582 120.5 . . ?
C482 C582 H582 120.5 . . ?
C582 C682 C182 121.5(6) . . ?
C582 C682 H682 119.3 . . ?
C182 C682 H682 119.3 . . ?
C692 C192 C292 118.9(5) . . ?
C692 C192 C102 118.5(5) . . ?
C292 C192 C102 122.5(5) . . ?
C392 C292 C192 119.8(5) . . ?
C392 C292 H292 120.1 . . ?
C192 C292 H292 120.1 . . ?
C292 C392 C492 121.3(6) . . ?
C292 C392 H392 119.4 . . ?
C492 C392 H392 119.4 . . ?
C392 C492 C592 119.1(5) . . ?
C392 C492 H492 120.5 . . ?
C592 C492 H492 120.5 . . ?
C692 C592 C492 120.1(5) . . ?
C692 C592 H592 120.0 . . ?
C492 C592 H592 120.0 . . ?
C592 C692 C192 120.8(5) . . ?
C592 C692 H692 119.6 . . ?
C192 C692 H692 119.6 . . ?

loop_
_geom_bond_atom_site_label_1
_geom_bond_atom_site_label_2
_geom_bond_distance
_geom_bond_site_symmetry_2
_geom_bond_publ_flag
P11 O11 1.457(4) . ?
P11 O31 1.585(4) . ?
P11 O21 1.597(4) . ?
P11 C81 1.823(5) . ?
O21 C11 1.459(6) . ?
O31 C41 1.462(6) . ?
O41 C51 1.427(6) . ?
O41 C21 1.437(6) . ?
O51 C51 1.437(7) . ?
O51 C31 1.438(6) . ?
O61 C91 1.357(6) . ?
O61 C101 1.445(6) . ?
O71 C91 1.195(7) . ?
N11 C91 1.362(7) . ?
N11 C81 1.448(7) . ?
N11 H11 0.8800 . ?
C11 C111 1.529(7) . ?
C11 C121 1.530(7) . ?
C11 C21 1.536(7) . ?
C21 C31 1.539(7) . ?
C21 H21 1.0000 . ?
C31 C41 1.545(8) . ?
C31 H31 1.0000 . ?
C41 C141 1.539(7) . ?
C41 C151 1.541(7) . ?
C51 C71 1.513(8) . ?
C51 C61 1.515(8) . ?
C61 H61A 0.9800 . ?
C61 H61B 0.9800 . ?
C61 H61C 0.9800 . ?
C71 H71A 0.9800 . ?
C71 H71B 0.9800 . ?
C71 H71C 0.9800 . ?
C81 C181 1.528(8) . ?
C81 H81 1.0000 . ?
C101 C110 1.496(7) . ?
C101 H10A 0.9900 . ?
C101 H10B 0.9900 . ?
C111 C611 1.394(7) . ?
C111 C211 1.402(8) . ?
C211 C311 1.375(9) . ?
C211 H211 0.9500 . ?
C311 C411 1.361(9) . ?
C311 H311 0.9500 . ?
C411 C511 1.363(9) . ?
C411 H411 0.9500 . ?
C511 C611 1.409(8) . ?
C511 H511 0.9500 . ?
C611 H611 0.9500 . ?
C121 C621 1.404(8) . ?
C121 C221 1.406(7) . ?
C221 C321 1.382(9) . ?
C221 H221 0.9500 . ?
C321 C421 1.395(10) . ?
C321 H321 0.9500 . ?
C421 C521 1.382(9) . ?
C421 H421 0.9500 . ?
C521 C621 1.387(8) . ?
C521 H521 0.9500 . ?
C621 H621 0.9500 . ?
C141 C641 1.390(8) . ?
C141 C241 1.395(7) . ?
C241 C341 1.388(7) . ?
C241 H241 0.9500 . ?
C341 C441 1.378(8) . ?
C341 H341 0.9500 . ?
C441 C541 1.404(8) . ?
C441 H441 0.9500 . ?
C541 C641 1.387(8) . ?
C541 H541 0.9500 . ?
C641 H641 0.9500 . ?
C151 C251 1.377(7) . ?
C151 C651 1.388(7) . ?
C251 C351 1.400(8) . ?
C251 H251 0.9500 . ?
C351 C451 1.398(8) . ?
C351 H351 0.9500 . ?
C451 C551 1.383(9) . ?
C451 H451 0.9500 . ?
C551 C651 1.384(8) . ?
C551 H551 0.9500 . ?
C651 H651 0.9500 . ?
C181 C281 1.375(8) . ?
C181 C681 1.388(8) . ?
C281 C381 1.387(9) . ?
C281 H281 0.9500 . ?
C381 C481 1.382(10) . ?
C381 H381 0.9500 . ?
C481 C581 1.360(10) . ?
C481 H481 0.9500 . ?
C581 C681 1.395(9) . ?
C581 H581 0.9500 . ?
C681 H681 0.9500 . ?
C110 C610 1.378(8) . ?
C110 C210 1.389(9) . ?
C210 C310 1.377(8) . ?
C210 H210 0.9500 . ?
C310 C410 1.396(9) . ?
C310 H310 0.9500 . ?
C410 C510 1.366(10) . ?
C410 H410 0.9500 . ?
C510 C610 1.385(8) . ?
C510 H510 0.9500 . ?
C610 H610 0.9500 . ?
P12 O12 1.451(4) . ?
P12 O32 1.576(4) . ?
P12 O22 1.597(4) . ?
P12 C82 1.810(5) . ?
O22 C12 1.458(6) . ?
O32 C42 1.458(6) . ?
O42 C52 1.431(6) . ?
O42 C22 1.432(6) . ?
O52 C32 1.432(5) . ?
O52 C52 1.449(6) . ?
O62 C92 1.362(6) . ?
O62 C102 1.438(6) . ?
O72 C92 1.190(6) . ?
N12 C92 1.357(7) . ?
N12 C82 1.471(6) . ?
N12 H12 0.8800 . ?
C12 C112 1.526(7) . ?
C12 C122 1.547(7) . ?
C12 C22 1.550(7) . ?
C22 C32 1.555(7) . ?
C22 H22 1.0000 . ?
C32 C42 1.537(7) . ?
C32 H32 1.0000 . ?
C42 C142 1.524(7) . ?
C42 C152 1.540(7) . ?
C52 C72 1.510(8) . ?
C52 C62 1.521(8) . ?
C62 H62A 0.9800 . ?
C62 H62B 0.9800 . ?
C62 H62C 0.9800 . ?
C72 H72A 0.9800 . ?
C72 H72B 0.9800 . ?
C72 H72C 0.9800 . ?
C82 C182 1.516(8) . ?
C82 H82 1.0000 . ?
C102 C192 1.492(7) . ?
C102 H102 0.9900 . ?
C102 H103 0.9900 . ?
C112 C612 1.388(7) . ?
C112 C212 1.397(7) . ?
C212 C312 1.372(8) . ?
C212 H212 0.9500 . ?
C312 C412 1.396(8) . ?
C312 H312 0.9500 . ?
C412 C512 1.378(8) . ?
C412 H412 0.9500 . ?
C512 C612 1.393(7) . ?
C512 H512 0.9500 . ?
C612 H612 0.9500 . ?
C122 C222 1.388(7) . ?
C122 C622 1.394(8) . ?
C222 C322 1.410(7) . ?
C222 H222 0.9500 . ?
C322 C422 1.370(8) . ?
C322 H322 0.9500 . ?
C422 C522 1.383(8) . ?
C422 H422 0.9500 . ?
C522 C622 1.405(8) . ?
C522 H522 0.9500 . ?
C622 H622 0.9500 . ?
C142 C642 1.388(8) . ?
C142 C242 1.398(7) . ?
C242 C342 1.396(8) . ?
C242 H242 0.9500 . ?
C342 C442 1.370(9) . ?
C342 H342 0.9500 . ?
C442 C542 1.382(8) . ?
C442 H442 0.9500 . ?
C542 C642 1.385(8) . ?
C542 H542 0.9500 . ?
C642 H642 0.9500 . ?
C152 C652 1.378(7) . ?
C152 C252 1.394(7) . ?
C252 C352 1.381(7) . ?
C252 H252 0.9500 . ?
C352 C452 1.401(8) . ?
C352 H352 0.9500 . ?
C452 C552 1.375(8) . ?
C452 H452 0.9500 . ?
C552 C652 1.382(8) . ?
C552 H552 0.9500 . ?
C652 H652 0.9500 . ?
C182 C682 1.392(9) . ?
C182 C282 1.397(8) . ?
C282 C382 1.380(9) . ?
C282 H282 0.9500 . ?
C382 C482 1.365(9) . ?
C382 H382 0.9500 . ?
C482 C582 1.398(9) . ?
C482 H482 0.9500 . ?
C582 C682 1.382(9) . ?
C582 H582 0.9500 . ?
C682 H682 0.9500 . ?
C192 C692 1.390(8) . ?
C192 C292 1.398(8) . ?
C292 C392 1.378(8) . ?
C292 H292 0.9500 . ?
C392 C492 1.383(8) . ?
C392 H392 0.9500 . ?
C492 C592 1.390(8) . ?
C492 H492 0.9500 . ?
C592 C692 1.382(8) . ?
C592 H592 0.9500 . ?
C692 H692 0.9500 . ?
